data_2004777
loop_
_publ_author_name
'Shin, W.'
'Yoon, T.-S.'
'Yoo, S. E.'

_publ_section_title
;A Non-Peptide Angiotensin II Receptor Antagonist:
 2-Butyl-6-dimethoxymethyl-5-phenyl-1-{[2'-(1<i>H</i>-tetrazol-5-yl)biphenyl-4-yl]methyl}-1<i>H</i>-imidazo[5,4-<i>b</i>]pyridine
;
_journal_issue 4
_journal_name_full 'Acta Crystallographica Section C'
_journal_page_first 1019
_journal_page_last 1022
_journal_paper_doi 10.1107/S0108270195011978
_journal_volume 52
_journal_year 1996
_chemical_formula_moiety 'C33 H33 N7 O2'
_chemical_formula_sum 'C33 H33 N7 O2'
_chemical_formula_weight 559.66
_chemical_name_systematic
;
2-butyl-1-[[2'-(1H-tetrazol-5-yl)biphenyl-4-yl]methyl]-
5-phenyl-6-dimethoxymethyl-1H-imidazopyridine
;
_space_group_IT_number 61
_symmetry_cell_setting orthorhombic
_symmetry_space_group_name_Hall '-P 2ac 2ab'
_symmetry_space_group_name_H-M 'P b c a'
_cell_angle_alpha 90.
_cell_angle_beta 90.
_cell_angle_gamma 90.
_cell_formula_units_Z 8
_cell_length_a 20.738(7)
_cell_length_b 9.791(3)
_cell_length_c 30.251(10)
_cell_measurement_reflns_used 29
_cell_measurement_temperature 291(2)
_cell_measurement_theta_max 12.1
_cell_measurement_theta_min 9.6
_cell_volume 6142(3)
_computing_cell_refinement 'local program'
_computing_data_collection 'local program (Yoon, Kim & Shin, 1994)'
_computing_data_reduction 'local program'
_computing_molecular_graphics 'ORTEPII (Johnson, 1976)'
_computing_publication_material SHELXL93
_computing_structure_refinement 'SHELXL93 (Sheldrick, 1993)'
_computing_structure_solution 'SHELXS86 (Sheldrick, 1985)'
_diffrn_ambient_temperature 291(2)
_diffrn_measurement_device 'Rigaku AFC4'
_diffrn_measurement_method \w/2\q
_diffrn_radiation_monochromator 'Ni-filtered graphite'
_diffrn_radiation_source 'normal-focus sealed tube'
_diffrn_radiation_type CuK\a
_diffrn_radiation_wavelength 1.54180
_diffrn_reflns_av_R_equivalents 0
_diffrn_reflns_av_sigmaI/netI 0.1421
_diffrn_reflns_limit_h_max 20
_diffrn_reflns_limit_h_min 0
_diffrn_reflns_limit_k_max 9
_diffrn_reflns_limit_k_min 0
_diffrn_reflns_limit_l_max 30
_diffrn_reflns_limit_l_min 0
_diffrn_reflns_number 3678
_diffrn_reflns_reduction_process
;
 an in-house program (Yoon, Kim & Shin, 1994)
;
_diffrn_reflns_theta_max 50.53
_diffrn_reflns_theta_min 2.92
_diffrn_standards_decay_% 2
_diffrn_standards_interval_count 50
_diffrn_standards_number 2
_exptl_absorpt_coefficient_mu 0.626
_exptl_absorpt_correction_type none
_exptl_crystal_colour colorless
_exptl_crystal_density_diffrn 1.210
_exptl_crystal_density_meas 1.20
_exptl_crystal_description
;
approximately round-shaped without any well-developed faces
;
_exptl_crystal_F_000 2368
_exptl_crystal_size_max 0.50
_exptl_crystal_size_mid 0.30
_exptl_crystal_size_min 0.20
_refine_diff_density_max 0.283
_refine_diff_density_min -0.324
_refine_ls_extinction_method none
_refine_ls_goodness_of_fit_all 1.327
_refine_ls_goodness_of_fit_obs 1.824
_refine_ls_hydrogen_treatment noref
_refine_ls_matrix_type full
_refine_ls_number_parameters 382
_refine_ls_number_reflns 3220
_refine_ls_number_restraints 0
_refine_ls_R_factor_all 0.2565
_refine_ls_R_factor_obs 0.1066
_refine_ls_shift/esd_max 0.337
_refine_ls_shift/esd_mean 0.028
_refine_ls_structure_factor_coef Fsqd
_refine_ls_weighting_scheme
;
calc w = 1/[\s^2^(F~o~^2^) + (0.1P)^2^]
where P = (F~o~^2^ + 2F~c~^2^)/3
;
_refine_ls_wR_factor_all 0.3363
_refine_ls_wR_factor_obs 0.2575
_reflns_number_observed 1220
_reflns_number_total 3220
_reflns_observed_criterion I>2\s(I)
_cod_data_source_file kh1056.cif
_cod_data_source_block HY94
_cod_depositor_comments
;
The following automatic conversions were performed:
'_symmetry_cell_setting' value 'Orthorhombic' changed to 'orthorhombic'
according to '/home/saulius/struct/CIF-dictionaries/cif_core.dic'
dictionary named 'cif_core.dic' version 2.4.1 from 2010-06-29.

Automatic conversion script
Id: cif_fix_enum 1527 2010-12-29 10:47:43Z saulius 

The following automatic conversions were performed:

'_symmetry_cell_setting' value 'Orthorhombic' changed to
'orthorhombic' according to
/home/saulius/struct/CIF-dictionaries/cif_core.dic dictionary named
'cif_core.dic' version 2.4.1 from 2010-06-29.

Automatic conversion script
Id: cif_fix_values 1715 2011-07-08 13:25:40Z adriana 
;
_cod_original_cell_volume 6142.(3)
_cod_database_code 2004777

loop_
_symmetry_equiv_pos_as_xyz
'x, y, z'
'-x+1/2, y+1/2, z'
'x, -y+1/2, z+1/2'
'x+1/2, y, -z+1/2'
'-x, -y, -z'
'x-1/2, -y-1/2, -z'
'-x, y-1/2, -z-1/2'
'-x-1/2, -y, z-1/2'

loop_
_atom_site_aniso_label
_atom_site_aniso_U_11
_atom_site_aniso_U_22
_atom_site_aniso_U_33
_atom_site_aniso_U_12
_atom_site_aniso_U_13
_atom_site_aniso_U_23
N1 0.067(9) 0.073(9) 0.065(8) 0.012(7) -0.002(7) 0.017(7)
C2 0.065(10) 0.060(10) 0.062(10) 0.034(9) 0.015(9) 0.003(8)
N3 0.061(8) 0.079(9) 0.065(8) 0.026(7) 0.017(7) 0.014(7)
C4 0.060(10) 0.071(10) 0.071(11) -0.009(9) -0.004(8) 0.003(9)
C5 0.056(10) 0.063(10) 0.063(10) 0.002(8) -0.013(8) 0.018(8)
C6 0.064(10) 0.063(10) 0.056(9) 0.020(9) 0.014(9) 0.014(8)
N7 0.080(9) 0.047(7) 0.060(8) 0.003(7) 0.003(7) 0.013(6)
C8 0.068(11) 0.079(12) 0.066(10) 0.011(9) 0.007(10) 0.028(9)
C9 0.071(11) 0.072(11) 0.049(9) 0.025(9) 0.006(9) 0.005(8)
C10 0.056(10) 0.084(12) 0.085(11) 0.010(9) 0.005(8) -0.001(9)
C11 0.062(10) 0.059(10) 0.052(8) -0.004(8) -0.003(8) 0.003(8)
C12 0.077(11) 0.087(12) 0.045(8) 0.010(10) 0.017(8) 0.009(8)
C13 0.051(8) 0.074(11) 0.069(9) 0.009(9) 0.010(8) 0.003(8)
C14 0.053(9) 0.043(9) 0.066(9) 0.007(8) -0.005(8) 0.011(8)
C15 0.079(11) 0.047(9) 0.083(10) 0.008(9) 0.019(8) -0.002(9)
C16 0.078(11) 0.055(10) 0.073(10) -0.018(9) 0.002(9) 0.007(8)
C17 0.061(10) 0.062(10) 0.074(10) -0.019(9) -0.006(10) 0.007(9)
C18 0.067(11) 0.082(12) 0.095(13) -0.009(10) -0.005(10) 0.000(10)
C19 0.084(13) 0.098(15) 0.133(16) 0.008(12) -0.017(12) -0.024(13)
C20 0.101(15) 0.075(13) 0.145(17) 0.019(11) 0.020(15) 0.005(14)
C21 0.057(11) 0.095(14) 0.115(14) -0.013(10) 0.036(11) -0.036(13)
C22 0.079(12) 0.064(11) 0.081(12) -0.007(9) 0.043(11) -0.012(10)
C23 0.064(12) 0.103(13) 0.067(12) -0.008(10) 0.010(10) -0.004(11)
N24 0.112(12) 0.099(11) 0.084(10) -0.016(9) 0.034(10) 0.030(9)
N25 0.161(16) 0.076(11) 0.087(11) -0.024(11) -0.003(11) 0.019(9)
N26 0.134(13) 0.106(12) 0.069(10) -0.038(11) 0.002(9) 0.005(9)
N27 0.122(13) 0.072(9) 0.050(8) -0.028(8) 0.012(8) 0.013(7)
C28 0.118(14) 0.074(11) 0.081(10) 0.041(10) 0.036(10) 0.013(9)
C29 0.086(12) 0.125(15) 0.073(10) -0.020(11) 0.014(9) 0.012(11)
C30 0.161(19) 0.18(2) 0.108(15) -0.053(17) 0.044(14) -0.026(15)
C31 0.20(2) 0.24(3) 0.105(16) 0.02(2) 0.039(15) 0.046(17)
C32 0.072(12) 0.090(13) 0.082(12) 0.001(11) 0.008(10) 0.020(11)
C33 0.093(13) 0.083(12) 0.078(12) 0.016(11) 0.012(10) 0.008(10)
C34 0.095(15) 0.125(18) 0.120(16) -0.002(14) 0.023(14) 0.022(14)
C35 0.108(17) 0.16(2) 0.130(19) -0.002(16) 0.053(15) 0.058(17)
C36 0.113(18) 0.17(2) 0.145(19) -0.051(16) 0.015(15) 0.041(18)
C37 0.099(15) 0.097(15) 0.124(15) -0.027(12) 0.024(13) -0.012(13)
C38 0.151(18) 0.080(13) 0.069(12) 0.000(13) -0.023(11) -0.023(11)
O39 0.190(13) 0.112(10) 0.070(7) -0.001(9) -0.010(8) 0.002(7)
C40 0.30(3) 0.30(3) 0.063(13) 0.00(3) -0.022(17) -0.007(17)
O41 0.136(11) 0.095(10) 0.114(9) 0.027(9) 0.012(8) 0.025(8)
C42 0.34(4) 0.15(2) 0.21(3) 0.01(3) 0.12(3) 0.05(2)

loop_
_atom_site_label
_atom_site_occupancy
_atom_site_fract_x
_atom_site_fract_y
_atom_site_fract_z
_atom_site_U_iso_or_equiv
_atom_site_thermal_displace_type
_atom_site_calc_flag
_atom_site_refinement_flags
_atom_site_type_symbol
N1 1 0.7344(5) 0.0498(11) 0.6032(4) 0.068(3) Uani d . N
C2 1 0.7056(7) 0.0772(14) 0.5629(5) 0.063(4) Uani d . C
N3 1 0.6453(5) 0.0269(12) 0.5612(3) 0.069(3) Uani d . N
C4 1 0.5811(6) -0.0953(13) 0.6222(5) 0.067(4) Uani d . C
H4 1 0.5435(6) -0.1111(13) 0.6062(5) 0.081 Uiso calc R H
C5 1 0.5847(7) -0.1331(13) 0.6662(4) 0.061(4) Uani d . C
C6 1 0.6429(7) -0.1171(14) 0.6872(4) 0.061(4) Uani d . C
N7 1 0.6969(5) -0.0638(10) 0.6691(4) 0.062(3) Uani d . N
C8 1 0.6888(7) -0.0217(15) 0.6282(5) 0.071(4) Uani d . C
C9 1 0.6322(7) -0.0354(15) 0.6024(4) 0.064(4) Uani d . C
C10 1 0.7958(6) 0.0949(15) 0.6199(4) 0.075(4) Uani d . C
H10A 1 0.7907(6) 0.1183(15) 0.6509(4) 0.090 Uiso calc R H
H10B 1 0.8080(6) 0.1776(15) 0.6044(4) 0.090 Uiso calc R H
C11 1 0.8503(6) -0.0070(14) 0.6159(4) 0.058(4) Uani d . C
C12 1 0.8520(7) -0.1313(16) 0.6401(4) 0.070(4) Uani d . C
H12 1 0.8179(7) -0.1506(16) 0.6591(4) 0.084 Uiso calc R H
C13 1 0.9006(6) -0.2231(15) 0.6371(4) 0.065(4) Uani d . C
H13 1 0.8987(6) -0.3037(15) 0.6533(4) 0.078 Uiso calc R H
C14 1 0.9543(6) -0.1970(13) 0.6093(4) 0.054(3) Uani d . C
C15 1 0.9520(7) -0.0766(14) 0.5860(4) 0.070(4) Uani d . C
H15 1 0.9868(7) -0.0564(14) 0.5678(4) 0.084 Uiso calc R H
C16 1 0.9027(7) 0.0160(14) 0.5874(4) 0.068(4) Uani d . C
H16 1 0.9038(7) 0.0935(14) 0.5696(4) 0.082 Uiso calc R H
C17 1 1.0089(6) -0.2883(14) 0.6065(5) 0.066(4) Uani d . C
C18 1 1.0355(7) -0.3415(16) 0.6454(5) 0.081(5) Uani d . C
H18 1 1.0182(7) -0.3158(16) 0.6725(5) 0.098 Uiso calc R H
C19 1 1.0871(9) -0.4317(18) 0.6443(6) 0.105(6) Uani d . C
H19 1 1.1023(9) -0.4690(18) 0.6706(6) 0.126 Uiso calc R H
C20 1 1.1168(9) -0.4674(17) 0.6042(7) 0.107(6) Uani d . C
H20 1 1.1534(9) -0.5221(17) 0.6035(7) 0.128 Uiso calc R H
C21 1 1.0890(7) -0.4175(18) 0.5656(6) 0.089(5) Uani d . C
H21 1 1.1059(7) -0.4432(18) 0.5383(6) 0.107 Uiso calc R H
C22 1 1.0366(8) -0.3304(15) 0.5671(5) 0.075(5) Uani d . C
C23 1 1.0072(8) -0.2920(18) 0.5241(5) 0.078(5) Uani d . C
N24 1 1.0337(7) -0.2333(14) 0.4904(6) 0.098(5) Uani d . N
N25 1 0.9868(10) -0.2193(14) 0.4593(4) 0.108(5) Uani d . N
N26 1 0.9338(7) -0.2800(15) 0.4723(5) 0.103(5) Uani d . N
N27 1 0.9464(7) -0.3240(11) 0.5133(4) 0.081(4) Uani d . N
H27 1 0.9196(7) -0.3663(11) 0.5301(4) 0.098 Uiso calc R H
C28 1 0.7364(8) 0.1451(15) 0.5254(4) 0.091(5) Uani d . C
H28A 1 0.7673(8) 0.2111(15) 0.5365(4) 0.109 Uiso calc R H
H28B 1 0.7038(8) 0.1948(15) 0.5090(4) 0.109 Uiso calc R H
C29 1 0.7700(7) 0.0495(17) 0.4948(4) 0.095(5) Uani d . C
H29A 1 0.7393(7) -0.0155(17) 0.4830(4) 0.114 Uiso calc R H
H29B 1 0.8026(7) -0.0010(17) 0.5110(4) 0.114 Uiso calc R H
C30 1 0.8018(10) 0.1274(21) 0.4569(6) 0.149(8) Uani d . C
H30A 1 0.7694(10) 0.1769(21) 0.4402(6) 0.179 Uiso calc R H
H30B 1 0.8326(10) 0.1927(21) 0.4685(6) 0.179 Uiso calc R H
C31 1 0.8351(9) 0.0269(24) 0.4278(6) 0.180(10) Uani d . C
H31A 1 0.8703(42) -0.0140(107) 0.4436(17) 0.216 Uiso calc R H
H31B 1 0.8513(59) 0.0728(34) 0.4020(23) 0.216 Uiso calc R H
H31C 1 0.8052(20) -0.0428(80) 0.4190(37) 0.216 Uiso calc R H
C32 1 0.5254(8) -0.1824(18) 0.6875(5) 0.081(5) Uani d . C
C33 1 0.5034(9) -0.1229(16) 0.7271(5) 0.085(5) Uani d . C
H33 1 0.5284(9) -0.0547(16) 0.7400(5) 0.102 Uiso calc R H
C34 1 0.4477(10) -0.1594(21) 0.7477(7) 0.113(6) Uani d . C
H34 1 0.4346(10) -0.1151(21) 0.7733(7) 0.136 Uiso calc R H
C35 1 0.4107(10) -0.2639(25) 0.7297(8) 0.133(9) Uani d . C
H35 1 0.3743(10) -0.2968(25) 0.7442(8) 0.159 Uiso calc R H
C36 1 0.4297(10) -0.3165(22) 0.6898(7) 0.144(8) Uani d . C
H36 1 0.4032(10) -0.3793(22) 0.6756(7) 0.172 Uiso calc R H
C37 1 0.4878(9) -0.2787(18) 0.6698(6) 0.107(6) Uani d . C
H37 1 0.5005(9) -0.3214(18) 0.6438(6) 0.128 Uiso calc R H
C38 1 0.6538(10) -0.1801(18) 0.7334(5) 0.100(6) Uani d . C
H38 1 0.6147(10) -0.2225(18) 0.7453(5) 0.120 Uiso calc R H
O39 1 0.6760(6) -0.0762(12) 0.7598(4) 0.124(4) Uani d . O
C40 1 0.6905(11) -0.1196(25) 0.8045(5) 0.220(12) Uani d . C
H40A 1 0.7027(79) -0.0418(36) 0.8218(16) 0.264 Uiso calc R H
H40B 1 0.7252(57) -0.1842(135) 0.8039(7) 0.264 Uiso calc R H
H40C 1 0.6530(28) -0.1615(158) 0.8172(20) 0.264 Uiso calc R H
O41 1 0.7056(6) -0.2737(14) 0.7301(4) 0.115(4) Uani d . O
C42 1 0.6860(13) -0.3952(25) 0.7440(8) 0.232(14) Uani d . C
H42A 1 0.7197(32) -0.4610(44) 0.7393(54) 0.279 Uiso calc R H
H42B 1 0.6483(49) -0.4220(81) 0.7278(40) 0.279 Uiso calc R H
H42C 1 0.6760(82) -0.3907(52) 0.7749(15) 0.279 Uiso calc R H

loop_
_atom_type_symbol
_atom_type_description
_atom_type_scat_dispersion_real
_atom_type_scat_dispersion_imag
_atom_type_scat_source
C C 0.0181 0.0091 'International Tables Vol C Tables 4.2.6.8 and 6.1.1.4'
H H 0.0000 0.0000 'International Tables Vol C Tables 4.2.6.8 and 6.1.1.4'
O O 0.0492 0.0322 'International Tables Vol C Tables 4.2.6.8 and 6.1.1.4'
N N 0.0311 0.0180 'International Tables Vol C Tables 4.2.6.8 and 6.1.1.4'

loop_
_geom_angle_atom_site_label_1
_geom_angle_atom_site_label_2
_geom_angle_atom_site_label_3
_geom_angle
_geom_angle_publ_flag
C2 N1 C8 106.3(11) yes
C2 N1 C10 129.2(13) yes
C8 N1 C10 124.2(12) yes
N3 C2 N1 111.4(12) yes
N3 C2 C28 122.8(14) yes
N1 C2 C28 125.7(14) yes
C2 N3 C9 107.6(11) yes
C9 C4 C5 120.0(13) yes
C9 C4 H4 120.0(8) no
C5 C4 H4 120.0(9) no
C6 C5 C4 117.6(13) yes
C6 C5 C32 124.7(13) no
C4 C5 C32 117.7(13) no
N7 C6 C5 125.7(12) yes
N7 C6 C38 113.6(13) yes
C5 C6 C38 120.1(14) yes
C8 N7 C6 113.4(12) yes
N7 C8 N1 125.4(14) yes
N7 C8 C9 126.5(14) yes
N1 C8 C9 108.1(12) yes
C4 C9 C8 116.6(13) yes
C4 C9 N3 136.7(14) yes
C8 C9 N3 106.6(13) yes
N1 C10 C11 115.5(12) yes
N1 C10 H10A 108.4(7) no
C11 C10 H10A 108.5(7) no
N1 C10 H10B 108.4(8) no
C11 C10 H10B 108.4(8) no
H10A C10 H10B 107.5 no
C16 C11 C12 115.7(13) no
C16 C11 C10 121.5(13) no
C12 C11 C10 122.8(13) no
C13 C12 C11 123.5(13) no
C13 C12 H12 118.3(8) no
C11 C12 H12 118.2(8) no
C12 C13 C14 120.3(13) no
C12 C13 H13 119.8(8) no
C14 C13 H13 119.8(8) no
C15 C14 C13 115.5(12) no
C15 C14 C17 121.9(13) no
C13 C14 C17 122.6(12) no
C16 C15 C14 125.4(13) no
C16 C15 H15 117.3(8) no
C14 C15 H15 117.3(8) no
C15 C16 C11 119.5(13) no
C15 C16 H16 120.3(8) no
C11 C16 H16 120.3(8) no
C22 C17 C18 116.6(14) no
C22 C17 C14 124.0(14) yes
C18 C17 C14 119.3(14) yes
C19 C18 C17 121.4(16) no
C19 C18 H18 119.3(11) no
C17 C18 H18 119.3(9) no
C18 C19 C20 121.1(18) no
C18 C19 H19 119.5(11) no
C20 C19 H19 119.4(12) no
C21 C20 C19 117.2(16) no
C21 C20 H20 121.4(11) no
C19 C20 H20 121.4(12) no
C22 C21 C20 120.9(16) no
C22 C21 H21 119.5(11) no
C20 C21 H21 119.5(11) no
C21 C22 C17 122.6(16) yes
C21 C22 C23 116.8(15) yes
C17 C22 C23 120.5(15) yes
N24 C23 N27 108.1(14) yes
N24 C23 C22 128.9(17) yes
N27 C23 C22 122.8(16) yes
C23 N24 N25 106.7(13) yes
N26 N25 N24 110.2(13) yes
N25 N26 N27 105.1(13) yes
C23 N27 N26 109.6(13) yes
C23 N27 H27 125.2(10) no
N26 N27 H27 125.2(10) no
C2 C28 C29 113.6(12) yes
C2 C28 H28A 108.9(9) no
C29 C28 H28A 108.8(9) no
C2 C28 H28B 108.8(8) no
C29 C28 H28B 108.8(8) no
H28A C28 H28B 107.7 no
C28 C29 C30 110.8(14) yes
C28 C29 H29A 109.5(9) no
C30 C29 H29A 109.5(9) no
C28 C29 H29B 109.5(8) no
C30 C29 H29B 109.5(10) no
H29A C29 H29B 108.1 no
C31 C30 C29 108.3(17) yes
C31 C30 H30A 110.0(11) no
C29 C30 H30A 110.0(10) no
C31 C30 H30B 110.1(12) no
C29 C30 H30B 110.0(9) no
H30A C30 H30B 108.4 no
C30 C31 H31A 109.5(12) no
C30 C31 H31B 109.4(11) no
H31A C31 H31B 109.5 no
C30 C31 H31C 109.5(12) no
H31A C31 H31C 109.5 no
H31B C31 H31C 109.5 no
C37 C32 C33 116.3(16) no
C37 C32 C5 122.9(17) yes
C33 C32 C5 120.6(18) no
C34 C33 C32 123.8(17) no
C34 C33 H33 118.2(12) no
C32 C33 H33 118.1(11) no
C33 C34 C35 119.(2) no
C33 C34 H34 120.5(12) no
C35 C34 H34 120.5(13) no
C36 C35 C34 118.(2) no
C36 C35 H35 121.3(14) no
C34 C35 H35 121.2(13) no
C35 C36 C37 122.(2) no
C35 C36 H36 119.0(15) no
C37 C36 H36 119.1(13) no
C32 C37 C36 121.1(18) no
C32 C37 H37 119.5(11) no
C36 C37 H37 119.4(13) no
O39 C38 O41 105.5(15) yes
O39 C38 C6 106.2(13) yes
O41 C38 C6 107.8(13) yes
O39 C38 H38 112.3(10) no
O41 C38 H38 112.3(9) no
C6 C38 H38 112.3(9) no
C38 O39 C40 113.3(14) yes
O39 C40 H40A 109.4(11) no
O39 C40 H40B 109.5(10) no
H40A C40 H40B 109.5(2) no
O39 C40 H40C 109.5(11) no
H40A C40 H40C 109.5 no
H40B C40 H40C 109.5 no
C42 O41 C38 109.1(17) yes
O41 C42 H42A 109.4(13) no
O41 C42 H42B 109.5(14) no
H42A C42 H42B 109.5 no
O41 C42 H42C 109.5(12) no
H42A C42 H42C 109.5 no
H42B C42 H42C 109.5 no

loop_
_geom_bond_atom_site_label_1
_geom_bond_atom_site_label_2
_geom_bond_distance
_geom_bond_publ_flag
N1 C2 1.382(14) yes
N1 C8 1.40(2) yes
N1 C10 1.441(14) yes
C2 N3 1.34(2) yes
C2 C28 1.46(2) yes
N3 C9 1.414(15) yes
C4 C9 1.35(2) yes
C4 C5 1.38(2) yes
C4 H4 0.93 no
C5 C6 1.37(2) yes
C5 C32 1.47(2) no
C6 N7 1.351(15) yes
C6 C38 1.54(2) yes
N7 C8 1.315(14) yes
C8 C9 1.41(2) yes
C10 C11 1.51(2) yes
C10 H10A 0.97 no
C10 H10B 0.97 no
C11 C16 1.40(2) no
C11 C12 1.42(2) no
C12 C13 1.35(2) no
C12 H12 0.93 no
C13 C14 1.419(15) no
C13 H13 0.93 no
C14 C15 1.37(2) no
C14 C17 1.44(2) yes
C15 C16 1.37(2) no
C15 H15 0.93 no
C16 H16 0.93 no
C17 C22 1.39(2) no
C17 C18 1.40(2) no
C18 C19 1.39(2) no
C18 H18 0.93 no
C19 C20 1.40(2) no
C19 H19 0.93 no
C20 C21 1.39(2) no
C20 H20 0.93 no
C21 C22 1.38(2) no
C21 H21 0.93 no
C22 C23 1.48(2) yes
C23 N24 1.29(2) yes
C23 N27 1.34(2) yes
N24 N25 1.36(2) yes
N25 N26 1.31(2) yes
N26 N27 1.339(14) yes
N27 H27 0.86 no
C28 C29 1.49(2) yes
C28 H28A 0.97 no
C28 H28B 0.97 no
C29 C30 1.53(2) yes
C29 H29A 0.97 no
C29 H29B 0.97 no
C30 C31 1.49(2) yes
C30 H30A 0.97 no
C30 H30B 0.97 no
C31 H31A 0.96 no
C31 H31B 0.96 no
C31 H31C 0.96 no
C32 C37 1.34(2) no
C32 C33 1.41(2) no
C33 C34 1.36(2) no
C33 H33 0.93 no
C34 C35 1.39(2) no
C34 H34 0.93 no
C35 C36 1.37(2) no
C35 H35 0.93 no
C36 C37 1.40(2) no
C36 H36 0.93 no
C37 H37 0.93 no
C38 O39 1.37(2) yes
C38 O41 1.42(2) yes
C38 H38 0.98 no
O39 C40 1.45(2) yes
C40 H40A 0.96 no
C40 H40B 0.96 no
C40 H40C 0.96 no
O41 C42 1.32(2) yes
C42 H42A 0.96 no
C42 H42B 0.96 no
C42 H42C 0.96 no

loop_
_geom_torsion_atom_site_label_1
_geom_torsion_atom_site_label_2
_geom_torsion_atom_site_label_3
_geom_torsion_atom_site_label_4
_geom_torsion
_geom_torsion_publ_flag
C8 N1 C2 N3 -0.3(15) no
C10 N1 C2 N3 -174.2(12) no
C8 N1 C2 C28 -177.1(12) no
C10 N1 C2 C28 9.(2) no
N1 C2 N3 C9 1.0(15) no
C28 C2 N3 C9 177.9(11) no
C9 C4 C5 C6 -5.(2) no
C9 C4 C5 C32 172.7(14) no
C4 C5 C6 N7 2.(2) no
C32 C5 C6 N7 -175.4(14) no
C4 C5 C6 C38 -169.3(13) no
C32 C5 C6 C38 13.(2) no
C5 C6 N7 C8 2.4(19) no
C38 C6 N7 C8 174.1(12) no
C6 N7 C8 N1 173.1(12) no
C6 N7 C8 C9 -4.(2) no
C2 N1 C8 N7 -178.3(13) no
C10 N1 C8 N7 -4.(2) no
C2 N1 C8 C9 -0.6(15) no
C10 N1 C8 C9 173.8(12) no
C5 C4 C9 C8 3.(2) no
C5 C4 C9 N3 -173.0(14) no
N7 C8 C9 C4 2.(2) no
N1 C8 C9 C4 -176.2(12) no
N7 C8 C9 N3 178.8(13) no
N1 C8 C9 N3 1.1(15) no
C2 N3 C9 C4 175.3(16) no
C2 N3 C9 C8 -1.3(15) no
C2 N1 C10 C11 -98.8(16) yes
C8 N1 C10 C11 88.3(15) no
N1 C10 C11 C16 112.4(14) no
N1 C10 C11 C12 -67.4(17) yes
C16 C11 C12 C13 1.(2) no
C10 C11 C12 C13 -179.5(12) no
C11 C12 C13 C14 1.(2) no
C12 C13 C14 C15 -1.3(18) no
C12 C13 C14 C17 176.9(12) no
C13 C14 C15 C16 -1.(2) no
C17 C14 C15 C16 -178.9(13) no
C14 C15 C16 C11 3.(2) no
C12 C11 C16 C15 -2.6(19) no
C10 C11 C16 C15 177.6(12) no
C15 C14 C17 C22 -48.5(19) no
C13 C14 C17 C22 133.5(14) no
C15 C14 C17 C18 133.0(13) no
C13 C14 C17 C18 -45.0(18) yes
C22 C17 C18 C19 0.1(19) no
C14 C17 C18 C19 178.7(12) no
C17 C18 C19 C20 3.(2) no
C18 C19 C20 C21 -5.(3) no
C19 C20 C21 C22 4.(3) no
C20 C21 C22 C17 -0.(2) no
C20 C21 C22 C23 -175.1(15) no
C18 C17 C22 C21 -2.(2) no
C14 C17 C22 C21 179.8(13) no
C18 C17 C22 C23 173.1(13) no
C14 C17 C22 C23 -5.(2) no
C21 C22 C23 N24 -58.(2) no
C17 C22 C23 N24 127.0(17) yes
C21 C22 C23 N27 117.2(16) no
C17 C22 C23 N27 -58.(2) no
N27 C23 N24 N25 4.6(19) no
C22 C23 N24 N25 -179.6(15) no
C23 N24 N25 N26 -6.(2) no
N24 N25 N26 N27 4.3(19) no
N24 C23 N27 N26 -2.2(19) no
C22 C23 N27 N26 -178.2(14) no
N25 N26 N27 C23 -1.4(18) no
N3 C2 C28 C29 -87.3(16) no
N1 C2 C28 C29 89.1(18) yes
C2 C28 C29 C30 -179.2(14) yes
C28 C29 C30 C31 179.5(15) yes
C6 C5 C32 C37 -132.9(17) no
C4 C5 C32 C37 50.(2) no
C6 C5 C32 C33 51.(2) no
C4 C5 C32 C33 -126.5(15) yes
C37 C32 C33 C34 1.(2) no
C5 C32 C33 C34 177.2(15) no
C32 C33 C34 C35 2.(3) no
C33 C34 C35 C36 -6.(3) no
C34 C35 C36 C37 7.(3) no
C33 C32 C37 C36 0.(3) no
C5 C32 C37 C36 -175.9(15) no
C35 C36 C37 C32 -5.(3) no
N7 C6 C38 O39 60.0(18) no
C5 C6 C38 O39 -127.7(15) yes
N7 C6 C38 O41 -52.7(17) no
C5 C6 C38 O41 119.6(15) yes
O41 C38 O39 C40 -64.1(19) no
C6 C38 O39 C40 -178.3(14) yes
O39 C38 O41 C42 123.1(17) no
C6 C38 O41 C42 -123.7(17) yes

loop_
_cod_related_entry_id
_cod_related_entry_database
_cod_related_entry_code
1 ChemSpider 8069676
